data_4062378
loop_
_publ_author_name
'Kunrath, F\'abio A.'
'de Souza, Roberto F.'
'Casagrande, Jr., Osvaldo L.'
'Brooks, Neil R.'
'Young, Victor G.'

_publ_section_title
;
 Highly Selective Nickel Ethylene Oligomerization Catalysts Based on
 Sterically Hindered Tris(pyrazolyl)borate Ligands
;
_journal_issue 23
_journal_name_full Organometallics
_journal_page_first 4739
_journal_page_last 4743
_journal_paper_doi 10.1021/om034035u
_journal_volume 22
_journal_year 2003
_chemical_formula_moiety 'C40.25 H52 B Cl N6 Ni O1.25'
_chemical_formula_sum 'C40.25 H52 B Cl N6 Ni O1.25'
_chemical_formula_weight 744.85
_space_group_IT_number 2
_symmetry_cell_setting triclinic
_symmetry_space_group_name_Hall '-P 1'
_symmetry_space_group_name_H-M 'P -1'
_cell_angle_alpha 83.656(6)
_cell_angle_beta 86.246(6)
_cell_angle_gamma 64.511(6)
_cell_formula_units_Z 2
_cell_length_a 11.914(3)
_cell_length_b 12.596(4)
_cell_length_c 15.042(4)
_cell_measurement_temperature 173(2)
_cell_volume 2024.7(10)
_diffrn_ambient_temperature 173(2)
_exptl_crystal_density_diffrn 1.222
_cod_depositor_comments
;
The following automatic conversions were performed:
'_symmetry_cell_setting' value 'Triclinic' changed to 'triclinic'
according to '/home/saulius/struct/CIF-dictionaries/cif_core.dic'
dictionary named 'cif_core.dic' version 2.4.1 from 2010-06-29.

Automatic conversion script
Id: cif_fix_enum 1527 2010-12-29 10:47:43Z saulius 
;
_cod_database_code 4062378

loop_
_symmetry_equiv_pos_as_xyz
'x, y, z'
'-x, -y, -z'

loop_
_atom_site_label
_atom_site_type_symbol
_atom_site_fract_x
_atom_site_fract_y
_atom_site_fract_z
_atom_site_U_iso_or_equiv
_atom_site_adp_type
_atom_site_occupancy
_atom_site_symmetry_multiplicity
_atom_site_calc_flag
_atom_site_refinement_flags
_atom_site_disorder_assembly
_atom_site_disorder_group
Ni1 Ni 0.88933(2) 0.07958(2) 0.417979(17) 0.02932(10) Uani 1 1 d . . .
Cl1 Cl 0.98774(5) 0.12136(5) 0.53106(3) 0.03472(14) Uani 1 1 d . . .
B1 B 0.7427(2) 0.2095(2) 0.24715(16) 0.0317(5) Uani 1 1 d . . .
H1 H 0.6968(19) 0.2561(18) 0.1900(15) 0.030(6) Uiso 1 1 d . . .
N1 N 0.96602(15) 0.10880(15) 0.29821(11) 0.0298(4) Uani 1 1 d . . .
N2 N 0.88334(16) 0.17601(15) 0.23298(11) 0.0319(4) Uani 1 1 d . . .
C3 C 0.9452(2) 0.1996(2) 0.16173(15) 0.0381(5) Uani 1 1 d . . .
H3A H 0.9088 0.2447 0.1077 0.046 Uiso 1 1 calc R . .
C4 C 1.0697(2) 0.1479(2) 0.17968(15) 0.0395(6) Uani 1 1 d . . .
H4A H 1.1356 0.1505 0.1418 0.047 Uiso 1 1 calc R . .
C5 C 1.07884(19) 0.09043(19) 0.26574(14) 0.0316(5) Uani 1 1 d . . .
C6 C 1.19423(19) 0.0137(2) 0.31675(14) 0.0324(5) Uani 1 1 d . . .
C7 C 1.2506(2) 0.0620(2) 0.36660(15) 0.0374(5) Uani 1 1 d . . .
C8 C 1.3593(2) -0.0134(2) 0.41129(17) 0.0476(6) Uani 1 1 d . . .
H8A H 1.3982 0.0189 0.4465 0.057 Uiso 1 1 calc R . .
C9 C 1.4120(2) -0.1343(2) 0.40545(18) 0.0514(7) Uani 1 1 d . . .
C10 C 1.3548(2) -0.1798(2) 0.35477(18) 0.0479(7) Uani 1 1 d . . .
H10A H 1.3907 -0.2626 0.3506 0.058 Uiso 1 1 calc R . .
C11 C 1.2457(2) -0.1087(2) 0.30907(15) 0.0390(5) Uani 1 1 d . . .
C12 C 1.1966(2) 0.1932(2) 0.37542(18) 0.0494(6) Uani 1 1 d . . .
H12A H 1.2600 0.2129 0.3979 0.074 Uiso 0.50 1 calc PR . .
H12B H 1.1253 0.2153 0.4173 0.074 Uiso 0.50 1 calc PR . .
H12C H 1.1694 0.2366 0.3168 0.074 Uiso 0.50 1 calc PR . .
H12D H 1.1098 0.2303 0.3567 0.074 Uiso 0.50 1 calc PR . .
H12E H 1.2445 0.2279 0.3374 0.074 Uiso 0.50 1 calc PR . .
H12F H 1.2004 0.2066 0.4379 0.074 Uiso 0.50 1 calc PR . .
C13 C 1.5286(3) -0.2140(3) 0.4567(3) 0.0863(12) Uani 1 1 d . . .
H13A H 1.5533 -0.2961 0.4449 0.130 Uiso 1 1 calc R . .
H13B H 1.5120 -0.2064 0.5209 0.130 Uiso 1 1 calc R . .
H13C H 1.5958 -0.1910 0.4374 0.130 Uiso 1 1 calc R . .
C14 C 1.1852(3) -0.1626(2) 0.25524(18) 0.0533(7) Uani 1 1 d . . .
H14A H 1.2349 -0.2483 0.2583 0.080 Uiso 1 1 calc R . .
H14B H 1.1799 -0.1293 0.1928 0.080 Uiso 1 1 calc R . .
H14C H 1.1014 -0.1454 0.2795 0.080 Uiso 1 1 calc R . .
N21 N 0.77460(17) 0.03290(16) 0.35432(12) 0.0355(4) Uani 1 1 d . . .
N22 N 0.72810(16) 0.09498(16) 0.27418(11) 0.0312(4) Uani 1 1 d . . .
C23 C 0.6787(2) 0.0372(2) 0.23076(15) 0.0364(5) Uani 1 1 d . . .
C24 C 0.6898(2) -0.0624(2) 0.28655(17) 0.0489(7) Uani 1 1 d . . .
H24A H 0.6611 -0.1192 0.2756 0.059 Uiso 1 1 calc R . .
C25 C 0.7513(2) -0.0617(2) 0.36130(16) 0.0448(6) Uani 1 1 d . . .
H25A H 0.7737 -0.1205 0.4105 0.054 Uiso 1 1 calc R . .
C26 C 0.6321(2) 0.0741(2) 0.13775(15) 0.0345(5) Uani 1 1 d . . .
C27 C 0.7161(2) 0.0348(2) 0.06610(16) 0.0414(6) Uani 1 1 d . . .
C28 C 0.6715(2) 0.0606(2) -0.02034(16) 0.0452(6) Uani 1 1 d . . .
H28A H 0.7287 0.0341 -0.0689 0.054 Uiso 1 1 calc R . .
C29 C 0.5463(2) 0.1236(2) -0.03801(15) 0.0409(6) Uani 1 1 d . . .
C30 C 0.4653(2) 0.1624(2) 0.03394(16) 0.0402(6) Uani 1 1 d . . .
H30A H 0.3789 0.2061 0.0230 0.048 Uiso 1 1 calc R . .
C31 C 0.5055(2) 0.1397(2) 0.12135(15) 0.0364(5) Uani 1 1 d . . .
C32 C 0.8542(2) -0.0360(3) 0.0823(2) 0.0643(8) Uani 1 1 d . . .
H32A H 0.8985 -0.0562 0.0250 0.096 Uiso 1 1 calc R . .
H32B H 0.8678 -0.1087 0.1204 0.096 Uiso 1 1 calc R . .
H32C H 0.8854 0.0110 0.1121 0.096 Uiso 1 1 calc R . .
C33 C 0.4993(3) 0.1465(2) -0.13252(16) 0.0551(7) Uani 1 1 d . . .
H33A H 0.4088 0.1924 -0.1320 0.083 Uiso 1 1 calc R . .
H33B H 0.5206 0.0711 -0.1570 0.083 Uiso 1 1 calc R . .
H33C H 0.5381 0.1910 -0.1698 0.083 Uiso 1 1 calc R . .
C34 C 0.4126(2) 0.1832(3) 0.19656(17) 0.0528(7) Uani 1 1 d . . .
H34A H 0.3289 0.2263 0.1722 0.079 Uiso 1 1 calc R . .
H34B H 0.4325 0.2359 0.2292 0.079 Uiso 1 1 calc R . .
H34C H 0.4157 0.1158 0.2374 0.079 Uiso 1 1 calc R . .
N41 N 0.75854(16) 0.25035(16) 0.40392(11) 0.0337(4) Uani 1 1 d . . .
N42 N 0.69661(15) 0.28976(15) 0.32537(11) 0.0309(4) Uani 1 1 d . . .
C43 C 0.6105(2) 0.40290(19) 0.32888(14) 0.0336(5) Uani 1 1 d . . .
C44 C 0.6177(2) 0.4360(2) 0.41171(15) 0.0415(6) Uani 1 1 d . . .
H44A H 0.5689 0.5102 0.4342 0.050 Uiso 1 1 calc R . .
C45 C 0.7111(2) 0.3385(2) 0.45552(15) 0.0375(5) Uani 1 1 d . . .
H45A H 0.7373 0.3354 0.5144 0.045 Uiso 1 1 calc R . .
C46 C 0.5264(2) 0.46905(19) 0.25297(14) 0.0347(5) Uani 1 1 d . . .
C47 C 0.5689(2) 0.5204(2) 0.17903(16) 0.0390(5) Uani 1 1 d . . .
C48 C 0.4887(2) 0.5796(2) 0.10766(16) 0.0424(6) Uani 1 1 d . . .
H48A H 0.5172 0.6147 0.0575 0.051 Uiso 1 1 calc R . .
C49 C 0.3689(2) 0.5879(2) 0.10875(16) 0.0431(6) Uani 1 1 d . . .
C50 C 0.3292(2) 0.5376(2) 0.18224(16) 0.0428(6) Uani 1 1 d . . .
H50A H 0.2471 0.5431 0.1834 0.051 Uiso 1 1 calc R . .
C51 C 0.4051(2) 0.47851(19) 0.25567(15) 0.0364(5) Uani 1 1 d . . .
C52 C 0.6965(2) 0.5164(2) 0.17727(19) 0.0525(7) Uani 1 1 d . . .
H52A H 0.7048 0.5684 0.1264 0.079 Uiso 0.50 1 calc PR . .
H52B H 0.7587 0.4353 0.1713 0.079 Uiso 0.50 1 calc PR . .
H52C H 0.7096 0.5428 0.2330 0.079 Uiso 0.50 1 calc PR . .
H52D H 0.7440 0.4626 0.2274 0.079 Uiso 0.50 1 calc PR . .
H52E H 0.6900 0.5957 0.1825 0.079 Uiso 0.50 1 calc PR . .
H52F H 0.7391 0.4882 0.1208 0.079 Uiso 0.50 1 calc PR . .
C53 C 0.2842(3) 0.6547(2) 0.03103(18) 0.0600(8) Uani 1 1 d . . .
H53A H 0.2032 0.6524 0.0424 0.090 Uiso 1 1 calc R . .
H53B H 0.3216 0.6178 -0.0241 0.090 Uiso 1 1 calc R . .
H53C H 0.2729 0.7369 0.0246 0.090 Uiso 1 1 calc R . .
C54 C 0.3554(2) 0.4285(3) 0.33604(18) 0.0527(7) Uani 1 1 d . . .
H54A H 0.2643 0.4679 0.3369 0.079 Uiso 0.50 1 calc PR . .
H54B H 0.3865 0.4414 0.3907 0.079 Uiso 0.50 1 calc PR . .
H54C H 0.3830 0.3436 0.3328 0.079 Uiso 0.50 1 calc PR . .
H54D H 0.4249 0.3673 0.3700 0.079 Uiso 0.50 1 calc PR . .
H54E H 0.3027 0.3939 0.3163 0.079 Uiso 0.50 1 calc PR . .
H54F H 0.3062 0.4917 0.3741 0.079 Uiso 0.50 1 calc PR . .

loop_
_atom_site_aniso_label
_atom_site_aniso_U_11
_atom_site_aniso_U_22
_atom_site_aniso_U_33
_atom_site_aniso_U_23
_atom_site_aniso_U_13
_atom_site_aniso_U_12
Ni1 0.03132(16) 0.03201(17) 0.02216(15) 0.00153(11) -0.00508(10) -0.01148(12)
Cl1 0.0400(3) 0.0325(3) 0.0297(3) 0.0012(2) -0.0112(2) -0.0131(2)
B1 0.0348(13) 0.0341(13) 0.0241(12) 0.0011(10) -0.0075(9) -0.0126(11)
N1 0.0319(9) 0.0320(9) 0.0229(9) 0.0011(7) -0.0043(7) -0.0114(8)
N2 0.0362(10) 0.0332(10) 0.0232(9) 0.0016(7) -0.0043(7) -0.0124(8)
C3 0.0447(13) 0.0393(13) 0.0252(11) 0.0040(10) -0.0002(9) -0.0149(11)
C4 0.0396(12) 0.0415(13) 0.0326(12) 0.0008(10) 0.0045(9) -0.0146(11)
C5 0.0336(11) 0.0302(11) 0.0285(11) -0.0031(9) 0.0011(8) -0.0113(9)
C6 0.0311(11) 0.0380(12) 0.0265(11) -0.0001(9) 0.0015(8) -0.0141(10)
C7 0.0374(12) 0.0438(13) 0.0321(12) 0.0006(10) 0.0019(9) -0.0198(11)
C8 0.0470(14) 0.0631(18) 0.0407(14) 0.0113(13) -0.0126(11) -0.0331(13)
C9 0.0379(13) 0.0562(17) 0.0551(16) 0.0235(14) -0.0099(11) -0.0208(13)
C10 0.0390(13) 0.0407(14) 0.0520(15) 0.0107(12) 0.0038(11) -0.0097(11)
C11 0.0379(12) 0.0401(13) 0.0350(12) -0.0018(10) 0.0034(9) -0.0137(10)
C12 0.0542(15) 0.0508(15) 0.0492(16) -0.0020(12) 0.0007(12) -0.0287(13)
C13 0.0562(19) 0.080(2) 0.115(3) 0.051(2) -0.0435(19) -0.0302(17)
C14 0.0651(18) 0.0403(14) 0.0518(16) -0.0123(12) 0.0016(13) -0.0182(13)
N21 0.0389(10) 0.0369(10) 0.0301(10) 0.0076(8) -0.0099(8) -0.0170(9)
N22 0.0331(9) 0.0355(10) 0.0246(9) 0.0010(8) -0.0072(7) -0.0141(8)
C23 0.0399(12) 0.0402(13) 0.0317(12) 0.0009(10) -0.0089(9) -0.0192(11)
C24 0.0674(17) 0.0509(15) 0.0422(14) 0.0113(12) -0.0219(12) -0.0390(14)
C25 0.0565(15) 0.0478(14) 0.0375(13) 0.0130(11) -0.0151(11) -0.0313(13)
C26 0.0423(12) 0.0373(12) 0.0298(11) -0.0002(10) -0.0067(9) -0.0224(10)
C27 0.0457(13) 0.0434(14) 0.0395(13) -0.0051(11) -0.0053(10) -0.0224(11)
C28 0.0619(16) 0.0490(15) 0.0323(13) -0.0089(11) 0.0023(11) -0.0302(13)
C29 0.0621(16) 0.0401(13) 0.0288(12) 0.0027(10) -0.0098(10) -0.0299(12)
C30 0.0440(13) 0.0417(13) 0.0378(13) 0.0062(11) -0.0122(10) -0.0217(11)
C31 0.0441(13) 0.0392(13) 0.0314(12) 0.0022(10) -0.0069(9) -0.0233(11)
C32 0.0455(15) 0.082(2) 0.0583(18) -0.0208(16) 0.0009(13) -0.0176(15)
C33 0.090(2) 0.0538(16) 0.0295(13) 0.0020(12) -0.0168(13) -0.0375(16)
C34 0.0460(14) 0.0651(18) 0.0425(15) -0.0034(13) -0.0015(11) -0.0195(13)
N41 0.0332(9) 0.0366(10) 0.0249(9) -0.0020(8) -0.0060(7) -0.0084(8)
N42 0.0302(9) 0.0314(10) 0.0256(9) 0.0011(7) -0.0075(7) -0.0079(8)
C43 0.0338(11) 0.0307(11) 0.0317(12) 0.0000(9) -0.0026(9) -0.0098(9)
C44 0.0478(14) 0.0336(12) 0.0327(12) -0.0054(10) -0.0002(10) -0.0071(11)
C45 0.0410(12) 0.0414(13) 0.0267(11) -0.0073(10) -0.0025(9) -0.0130(11)
C46 0.0392(12) 0.0271(11) 0.0299(11) -0.0006(9) -0.0047(9) -0.0064(10)
C47 0.0477(13) 0.0289(11) 0.0374(13) 0.0004(10) -0.0048(10) -0.0138(10)
C48 0.0579(15) 0.0324(12) 0.0320(12) 0.0043(10) -0.0043(10) -0.0158(11)
C49 0.0514(15) 0.0322(12) 0.0367(13) 0.0007(10) -0.0145(11) -0.0083(11)
C50 0.0400(13) 0.0388(13) 0.0421(14) -0.0023(11) -0.0091(10) -0.0089(11)
C51 0.0386(12) 0.0319(12) 0.0328(12) -0.0021(9) -0.0028(9) -0.0095(10)
C52 0.0510(15) 0.0509(16) 0.0541(16) 0.0078(13) -0.0013(12) -0.0233(13)
C53 0.0702(19) 0.0483(16) 0.0466(16) 0.0044(13) -0.0266(14) -0.0098(14)
C54 0.0459(14) 0.0615(17) 0.0489(16) 0.0031(13) -0.0016(12) -0.0231(13)

loop_
_geom_bond_atom_site_label_1
_geom_bond_atom_site_label_2
_geom_bond_distance
_geom_bond_site_symmetry_2
_geom_bond_publ_flag
Ni1 N21 2.029(2) . ?
Ni1 N1 2.0355(17) . ?
Ni1 N41 2.0390(18) . ?
Ni1 Cl1 2.3527(7) . ?
Ni1 Cl1 2.3804(8) 2_756 ?
Cl1 Ni1 2.3804(8) 2_756 ?
B1 N22 1.534(3) . ?
B1 N2 1.548(3) . ?
B1 N42 1.552(3) . ?
N1 C5 1.330(3) . ?
N1 N2 1.369(2) . ?
N2 C3 1.340(3) . ?
C3 C4 1.371(3) . ?
C4 C5 1.398(3) . ?
C5 C6 1.498(3) . ?
C6 C7 1.379(3) . ?
C6 C11 1.408(3) . ?
C7 C8 1.395(3) . ?
C7 C12 1.512(3) . ?
C8 C9 1.386(4) . ?
C9 C10 1.369(4) . ?
C9 C13 1.517(3) . ?
C10 C11 1.394(3) . ?
C11 C14 1.502(4) . ?
N21 C25 1.326(3) . ?
N21 N22 1.370(2) . ?
N22 C23 1.351(3) . ?
C23 C24 1.391(3) . ?
C23 C26 1.489(3) . ?
C24 C25 1.385(3) . ?
C26 C31 1.397(3) . ?
C26 C27 1.400(3) . ?
C27 C28 1.388(3) . ?
C27 C32 1.517(3) . ?
C28 C29 1.383(3) . ?
C29 C30 1.384(3) . ?
C29 C33 1.514(3) . ?
C30 C31 1.386(3) . ?
C31 C34 1.502(3) . ?
N41 C45 1.321(3) . ?
N41 N42 1.362(2) . ?
N42 C43 1.356(3) . ?
C43 C44 1.376(3) . ?
C43 C46 1.491(3) . ?
C44 C45 1.386(3) . ?
C46 C51 1.396(3) . ?
C46 C47 1.400(3) . ?
C47 C48 1.402(3) . ?
C47 C52 1.498(4) . ?
C48 C49 1.384(4) . ?
C49 C50 1.372(3) . ?
C49 C53 1.517(3) . ?
C50 C51 1.400(3) . ?
C51 C54 1.506(3) . ?
